data_1509777
loop_
_publ_author_name
'Keller, H.L.'
'Langecker, C.'

_publ_section_title
;
 Ag2 Pb8 O7 Cl4, ein neues Blei(II)-oxidhalogenid mit Silber
;
_journal_name_full 'Zeitschrift fuer Anorganische und Allgemeine Chemie'
_journal_page_first 1229
_journal_page_last 1233
_journal_paper_doi 10.1002/zaac.19946200717
_journal_volume 620
_journal_year 1994
_chemical_formula_sum 'Ag2 Cl4 O7 Pb8'
_chemical_name_systematic 'Ag2 Pb8 O7 Cl4'
_space_group_IT_number 14
_symmetry_space_group_name_Hall '-P 2ybc'
_symmetry_space_group_name_H-M 'P 1 21/c 1'
_cell_angle_alpha 90
_cell_angle_beta 147.01
_cell_angle_gamma 90
_cell_formula_units_Z 4
_cell_length_a 12.411
_cell_length_b 17.99
_cell_length_c 14.785
_cell_volume 1797.427
_citation_journal_id_ASTM ZAACAB
_cod_data_source_file silver2-3_43.cif
_cod_data_source_block Ag2Cl4O7Pb8
_cod_database_code 1509777

loop_
_symmetry_equiv_pos_as_xyz
x,y,z
-x,y+1/2,-z+1/2
-x,-y,-z
x,-y-1/2,z-1/2

loop_
_atom_site_label
_atom_site_type_symbol
_atom_site_fract_x
_atom_site_fract_y
_atom_site_fract_z
_atom_site_occupancy
_atom_site_U_iso_or_equiv
Pb5 Pb+2 0.881 0.2267 0.1268 1 0.0
Pb8 Pb+2 0.1412 0.1057 0.8802 1 0.0
O5 O-2 0.97 0.121 0.895 1 0.0
O1 O-2 0.665 0.27 0.857 1 0.0
O6 O-2 0.419 0.376 0.838 1 0.0
O4 O-2 0.599 0.21 0.643 1 0.0
Pb6 Pb+2 0.3984 0.2044 0.6268 1 0.0
Pb2 Pb+2 0.1189 0.0856 0.126 1 0.0
Pb1 Pb+2 0.6323 0.1062 0.3703 1 0.0
Pb4 Pb+2 0.6595 0.0892 0.6238 1 0.0
Pb3 Pb+2 0.8881 0.2556 0.8837 1 0.0
Cl4 Cl-1 0.671 0.071 0.865 1 0.0
Cl1 Cl-1 0.13 0.092 0.645 1 0.0
Pb7 Pb+2 0.3701 0.2436 0.8667 1 0.0
O2 O-2 0.07 0.292 0.635 1 0.0
Ag1 Ag+1 0.52 0.5338 0.632 1 0.0
O3 O-2 0.21 0.223 0.901 1 0.0
Cl2 Cl-1 0.607 0.408 0.61 1 0.0
Ag2 Ag+1 0.984 0.4516 0.881 1 0.0
Cl3 Cl-1 0.19 0.43 0.892 1 0.0
O7 O-2 0.861 0.138 0.642 1 0.0
